data_7125818
loop_
_publ_author_name
'Wang, Yijie'
'Liu, Di'
'Yin, Jianbo'
'Shang, Yanxue'
'Du, Juan'
'Kang, Zixi'
'Wang, Rongming'
'Chen, Yanli'
'Sun, Daofeng'
'Jiang, Jianzhuang'

_publ_section_title
;
 An ultrafast responsive NO<sub>2</sub> gas sensor based on a
 hydrogen-bonded organic framework material.
;
_journal_issue 5
_journal_name_full 'Chemical communications (Cambridge, England)'
_journal_page_first 703
_journal_page_last 706
_journal_paper_doi 10.1039/c9cc09171h
_journal_volume 56
_journal_year 2020
_chemical_formula_moiety 'C28 H21 N12, C3 H7 N O'
_chemical_formula_sum 'C31 H29 N13 O'
_chemical_formula_weight 599.67
_chemical_name_systematic HOF
_space_group_crystal_system monoclinic
_space_group_IT_number 14
_space_group_name_Hall '-P 2ybc'
_space_group_name_H-M_alt 'P 1 21/c 1'
_atom_sites_solution_hydrogens geom
_audit_creation_date 2018-12-14
_audit_creation_method
;
Olex2 1.2
(compiled 2018.05.29 svn.r3508 for OlexSys, GUI svn.r5506)
;
_audit_update_record
;
2019-11-25 deposited with the CCDC.	2019-11-29 downloaded from the CCDC.
;
_cell_angle_alpha 90
_cell_angle_beta 94.826(4)
_cell_angle_gamma 90
_cell_formula_units_Z 4
_cell_length_a 16.6866(6)
_cell_length_b 6.5849(3)
_cell_length_c 34.8753(18)
_cell_measurement_reflns_used 3484
_cell_measurement_temperature 150(2)
_cell_measurement_theta_max 67.4620
_cell_measurement_theta_min 5.0620
_cell_volume 3818.5(3)
_computing_molecular_graphics 'Olex2 (Dolomanov et al., 2009)'
_computing_publication_material 'Olex2 (Dolomanov et al., 2009)'
_computing_structure_refinement 'ShelXL (Sheldrick, 2015)'
_diffrn_ambient_temperature 150
_diffrn_measured_fraction_theta_full 0.998
_diffrn_measured_fraction_theta_max 0.998
_diffrn_measurement_device_type 'multiwire proportional'
_diffrn_measurement_method 'phi and omega scans'
_diffrn_radiation_type CuK\a
_diffrn_radiation_wavelength 1.54178
_diffrn_reflns_av_R_equivalents 0.0519
_diffrn_reflns_av_unetI/netI 0.0908
_diffrn_reflns_Laue_measured_fraction_full 0.998
_diffrn_reflns_Laue_measured_fraction_max 0.998
_diffrn_reflns_limit_h_max 19
_diffrn_reflns_limit_h_min -19
_diffrn_reflns_limit_k_max 5
_diffrn_reflns_limit_k_min -7
_diffrn_reflns_limit_l_max 41
_diffrn_reflns_limit_l_min -32
_diffrn_reflns_number 14102
_diffrn_reflns_point_group_measured_fraction_full 0.998
_diffrn_reflns_point_group_measured_fraction_max 0.998
_diffrn_reflns_theta_full 67.058
_diffrn_reflns_theta_max 67.058
_diffrn_reflns_theta_min 3.521
_exptl_absorpt_coefficient_mu 0.561
_exptl_absorpt_correction_T_max 67.4620
_exptl_absorpt_correction_T_min 5.0620
_exptl_absorpt_correction_type multi-scan
_exptl_crystal_colour 'clear light violet'
_exptl_crystal_colour_lustre clear
_exptl_crystal_colour_modifier light
_exptl_crystal_colour_primary violet
_exptl_crystal_density_diffrn 1.043
_exptl_crystal_description needle
_exptl_crystal_F_000 1256
_exptl_crystal_recrystallization_method 'Re-crystallisation from solvent'
_exptl_crystal_size_max 0.5
_exptl_crystal_size_mid 0.1
_exptl_crystal_size_min 0.1
_platon_squeeze_details
;
;
_refine_diff_density_max 0.400
_refine_diff_density_min -0.428
_refine_diff_density_rms 0.065
_refine_ls_extinction_method none
_refine_ls_goodness_of_fit_ref 0.937
_refine_ls_hydrogen_treatment constr
_refine_ls_matrix_type full
_refine_ls_number_parameters 408
_refine_ls_number_reflns 6795
_refine_ls_number_restraints 0
_refine_ls_restrained_S_all 0.937
_refine_ls_R_factor_all 0.1338
_refine_ls_R_factor_gt 0.0825
_refine_ls_shift/su_max 0.001
_refine_ls_shift/su_mean 0.000
_refine_ls_structure_factor_coef Fsqd
_refine_ls_weighting_details 'w=1/[\s^2^(Fo^2^)+(0.1342P)^2^] where P=(Fo^2^+2Fc^2^)/3'
_refine_ls_weighting_scheme calc
_refine_ls_wR_factor_gt 0.2108
_refine_ls_wR_factor_ref 0.2433
_reflns_Friedel_coverage 0.000
_reflns_number_gt 3650
_reflns_number_total 6795
_reflns_threshold_expression 'I > 2\s(I)'
_cod_data_source_file c9cc09171h2.cif
_cod_data_source_block UPC-H4
_cod_depositor_comments 'Adding full bibliography for 7125818--7125819.cif.'
_cod_database_code 7125818
_shelx_shelxl_version_number 2018/3
_shelx_space_group_comment
;
The symmetry employed for this shelxl refinement is uniquely defined
by the following loop, which should always be used as a source of
symmetry information in preference to the above space-group names.
They are only intended as comments.
;
_olex2_refinement_description
;
1. Fixed Uiso
 At 1.2 times of:
  All C(H) groups, All N(H) groups, All N(H,H) groups
 At 1.5 times of:
  All C(H,H,H) groups
2.a Aromatic/amide H refined with riding coordinates:
 N11(H11), C10(H10), C25(H25), C22(H22), C24(H24), C16(H16), C17(H17),
 C21(H21), C11(H11A), C7(H7), C3(H3), C8(H8), C2(H2), C33(H33)
2.b X=CH2 refined with riding coordinates:
 N7(H7A,H7B), N6(H6A,H6B), N2(H2A,H2B), N1(H1A,H1B)
2.c Idealised Me refined as rotating group:
 C31(H31A,H31B,H31C), C30(H30A,H30B,H30C)
;
_olex2_submission_special_instructions 'No special instructions were received'

loop_
_space_group_symop_operation_xyz
'x, y, z'
'-x, y+1/2, -z+1/2'
'-x, -y, -z'
'x, -y-1/2, z-1/2'

loop_
_atom_site_label
_atom_site_type_symbol
_atom_site_fract_x
_atom_site_fract_y
_atom_site_fract_z
_atom_site_U_iso_or_equiv
_atom_site_adp_type
_atom_site_occupancy
_atom_site_site_symmetry_order
_atom_site_calc_flag
_atom_site_refinement_flags_posn
N10 N 0.35792(18) 0.1925(4) 0.15577(9) 0.0401(8) Uani 1 1 d .
N9 N 0.47327(18) 0.0749(4) 0.19365(9) 0.0388(7) Uani 1 1 d .
N12 N 0.42922(17) -1.2011(4) -0.03108(9) 0.0357(7) Uani 1 1 d .
N8 N 0.40748(19) 0.3766(4) 0.21236(9) 0.0429(8) Uani 1 1 d .
N5 N -0.07751(19) -1.1165(5) -0.09098(11) 0.0512(9) Uani 1 1 d .
N11 N 0.39550(16) -0.8397(4) 0.01165(8) 0.0342(7) Uani 1 1 d .
H11 H 0.437598 -0.891549 0.002882 0.041 Uiso 1 1 calc R
C15 C 0.3178(2) -0.9032(5) 0.00209(11) 0.0360(8) Uani 1 1 d .
N3 N -0.17741(19) -1.3754(5) -0.10436(10) 0.0483(9) Uani 1 1 d .
N7 N 0.2960(2) 0.4833(5) 0.17437(11) 0.0531(9) Uani 1 1 d .
H7A H 0.291978 0.584813 0.189586 0.064 Uiso 1 1 calc R
H7B H 0.261926 0.468438 0.154670 0.064 Uiso 1 1 calc R
C18 C 0.3958(2) -0.6809(5) 0.03733(10) 0.0360(8) Uani 1 1 d .
C6 C 0.2066(2) -1.1060(6) -0.02920(11) 0.0384(9) Uani 1 1 d .
N6 N 0.5177(2) 0.2499(5) 0.24783(10) 0.0522(9) Uani 1 1 d .
H6A H 0.515044 0.349538 0.263608 0.063 Uiso 1 1 calc R
H6B H 0.554931 0.160061 0.251697 0.063 Uiso 1 1 calc R
C23 C 0.4265(2) -0.1085(5) 0.13622(11) 0.0362(8) Uani 1 1 d .
C5 C 0.2945(2) -1.0708(5) -0.02047(11) 0.0369(8) Uani 1 1 d .
C28 C 0.3551(2) 0.3490(5) 0.18130(11) 0.0418(9) Uani 1 1 d .
C26 C 0.4180(2) 0.0637(5) 0.16371(10) 0.0351(8) Uani 1 1 d .
N4 N -0.0601(2) -1.4448(5) -0.06276(11) 0.0514(9) Uani 1 1 d .
C10 C 0.0920(2) -1.3317(6) -0.03012(12) 0.0461(10) Uani 1 1 d .
H10 H 0.069898 -1.454261 -0.022923 0.055 Uiso 1 1 calc R
C25 C 0.4806(2) -0.4336(5) 0.12141(11) 0.0415(9) Uani 1 1 d .
H25 H 0.509019 -0.549492 0.129578 0.050 Uiso 1 1 calc R
C22 C 0.3921(2) -0.0955(5) 0.09854(11) 0.0424(9) Uani 1 1 d .
H22 H 0.360837 0.016542 0.090865 0.051 Uiso 1 1 calc R
C24 C 0.4709(2) -0.2786(5) 0.14741(11) 0.0397(9) Uani 1 1 d .
H24 H 0.494334 -0.289019 0.172489 0.048 Uiso 1 1 calc R
C16 C 0.2675(2) -0.7783(5) 0.02267(11) 0.0414(9) Uani 1 1 d .
H16 H 0.211692 -0.786215 0.021643 0.050 Uiso 1 1 calc R
N2 N -0.1578(2) -1.6826(5) -0.07549(12) 0.0612(10) Uani 1 1 d .
H2A H -0.129900 -1.765265 -0.060665 0.073 Uiso 1 1 calc R
H2B H -0.203107 -1.720863 -0.086758 0.073 Uiso 1 1 calc R
C17 C 0.3140(2) -0.6450(6) 0.04414(11) 0.0399(9) Uani 1 1 d .
H17 H 0.295700 -0.546972 0.060496 0.048 Uiso 1 1 calc R
C27 C 0.4640(2) 0.2346(5) 0.21726(11) 0.0391(9) Uani 1 1 d .
C4 C 0.3476(2) -1.2119(5) -0.03572(10) 0.0380(8) Uani 1 1 d .
C19 C 0.4638(2) -0.5855(5) 0.05524(10) 0.0363(8) Uani 1 1 d .
C1 C 0.4559(2) -1.3659(5) -0.05078(11) 0.0379(9) Uani 1 1 d .
C21 C 0.4042(2) -0.2486(5) 0.07242(11) 0.0410(9) Uani 1 1 d .
H21 H 0.382001 -0.236363 0.047159 0.049 Uiso 1 1 calc R
C20 C 0.4488(2) -0.4197(5) 0.08326(11) 0.0358(8) Uani 1 1 d .
N1 N -0.1932(2) -1.0565(6) -0.13019(12) 0.0680(12) Uani 1 1 d .
H1A H -0.238152 -1.095776 -0.141698 0.082 Uiso 1 1 calc R
H1B H -0.176848 -0.934075 -0.133081 0.082 Uiso 1 1 calc R
C11 C 0.1712(2) -1.2866(6) -0.01864(12) 0.0465(10) Uani 1 1 d .
H11A H 0.201614 -1.379236 -0.003458 0.056 Uiso 1 1 calc R
C12 C -0.0367(2) -1.2542(6) -0.06906(12) 0.0471(10) Uani 1 1 d .
C9 C 0.0453(2) -1.1949(6) -0.05234(12) 0.0441(9) Uani 1 1 d .
C7 C 0.1581(2) -0.9645(6) -0.04935(12) 0.0486(10) Uani 1 1 d .
H7 H 0.179228 -0.838776 -0.055283 0.058 Uiso 1 1 calc R
C14 C -0.1311(2) -1.4974(6) -0.08095(12) 0.0471(10) Uani 1 1 d .
C3 C 0.3220(2) -1.3896(6) -0.05830(12) 0.0493(10) Uani 1 1 d .
H3 H 0.269247 -1.429260 -0.065182 0.059 Uiso 1 1 calc R
C13 C -0.1484(2) -1.1870(6) -0.10761(13) 0.0523(11) Uani 1 1 d .
C8 C 0.0785(2) -1.0082(6) -0.06073(13) 0.0530(11) Uani 1 1 d .
H8 H 0.046752 -0.911365 -0.074166 0.064 Uiso 1 1 calc R
C2 C 0.3879(2) -1.4842(6) -0.06721(12) 0.0487(10) Uani 1 1 d .
H2 H 0.390297 -1.603649 -0.081301 0.058 Uiso 1 1 calc R
O2 O 0.2860(5) -0.1782(9) 0.2259(2) 0.182(3) Uani 1 1 d .
N13 N 0.2564(6) 0.1031(12) 0.2564(3) 0.163(3) Uani 1 1 d .
C33 C 0.2535(8) -0.0489(14) 0.2307(3) 0.151(4) Uani 1 1 d .
H33 H 0.210452 -0.033391 0.212240 0.182 Uiso 1 1 calc R
C31 C 0.3252(9) 0.134(3) 0.2869(3) 0.276(10) Uani 1 1 d .
H31A H 0.370087 0.051671 0.280943 0.414 Uiso 1 1 calc GR
H31B H 0.308503 0.094998 0.311503 0.414 Uiso 1 1 calc GR
H31C H 0.340763 0.274179 0.287514 0.414 Uiso 1 1 calc GR
C30 C 0.1993(16) 0.250(3) 0.2564(8) 0.435(17) Uani 1 1 d .
H30A H 0.224754 0.380121 0.260551 0.652 Uiso 1 1 calc GR
H30B H 0.164936 0.224081 0.276560 0.652 Uiso 1 1 calc GR
H30C H 0.167851 0.250757 0.232031 0.652 Uiso 1 1 calc GR

loop_
_atom_site_aniso_label
_atom_site_aniso_U_11
_atom_site_aniso_U_22
_atom_site_aniso_U_33
_atom_site_aniso_U_23
_atom_site_aniso_U_13
_atom_site_aniso_U_12
N10 0.0368(16) 0.0272(15) 0.0534(19) -0.0045(14) -0.0142(14) 0.0043(13)
N9 0.0408(17) 0.0289(15) 0.0442(18) 0.0003(13) -0.0108(14) -0.0014(13)
N12 0.0308(15) 0.0284(15) 0.0458(18) -0.0046(13) -0.0096(13) -0.0002(12)
N8 0.0433(18) 0.0301(16) 0.053(2) -0.0027(14) -0.0111(15) 0.0028(14)
N5 0.0357(17) 0.0463(19) 0.069(2) 0.0008(17) -0.0143(16) -0.0023(15)
N11 0.0270(14) 0.0303(15) 0.0435(17) -0.0004(13) -0.0075(12) 0.0020(12)
C15 0.0310(17) 0.0269(17) 0.048(2) 0.0027(16) -0.0093(15) 0.0058(15)
N3 0.0375(17) 0.0416(18) 0.063(2) -0.0061(16) -0.0096(16) -0.0006(15)
N7 0.050(2) 0.0389(18) 0.066(2) -0.0116(17) -0.0218(17) 0.0087(16)
C18 0.0371(19) 0.0280(18) 0.041(2) 0.0012(15) -0.0098(15) 0.0028(15)
C6 0.0299(18) 0.040(2) 0.043(2) -0.0041(17) -0.0107(15) 0.0033(16)
N6 0.061(2) 0.0361(18) 0.054(2) -0.0111(15) -0.0269(17) 0.0092(16)
C23 0.0363(19) 0.0216(17) 0.049(2) -0.0004(15) -0.0086(16) 0.0000(14)
C5 0.0321(18) 0.0304(18) 0.046(2) 0.0012(16) -0.0112(15) 0.0036(15)
C28 0.041(2) 0.0294(18) 0.053(2) -0.0039(17) -0.0109(17) 0.0030(16)
C26 0.0360(18) 0.0234(17) 0.044(2) 0.0036(15) -0.0080(15) 0.0004(14)
N4 0.0402(18) 0.0424(19) 0.069(2) -0.0011(17) -0.0116(16) -0.0052(15)
C10 0.035(2) 0.043(2) 0.058(3) 0.0086(19) -0.0144(18) -0.0013(17)
C25 0.040(2) 0.0310(19) 0.051(2) 0.0031(17) -0.0127(17) 0.0097(16)
C22 0.053(2) 0.0253(18) 0.046(2) 0.0020(16) -0.0148(18) 0.0071(17)
C24 0.047(2) 0.0278(18) 0.042(2) -0.0009(16) -0.0099(17) 0.0036(16)
C16 0.0292(18) 0.0347(19) 0.059(2) -0.0021(18) -0.0064(16) 0.0061(15)
N2 0.047(2) 0.047(2) 0.086(3) -0.0030(19) -0.0148(19) -0.0048(17)
C17 0.0340(19) 0.036(2) 0.048(2) -0.0046(17) -0.0079(16) 0.0046(16)
C27 0.039(2) 0.0335(19) 0.043(2) 0.0021(16) -0.0077(16) -0.0007(16)
C4 0.0361(19) 0.0353(19) 0.040(2) -0.0014(16) -0.0122(15) -0.0011(16)
C19 0.0372(19) 0.0273(17) 0.042(2) 0.0020(15) -0.0080(16) 0.0026(15)
C1 0.0370(19) 0.0273(18) 0.047(2) -0.0013(16) -0.0078(16) -0.0003(15)
C21 0.048(2) 0.0279(18) 0.044(2) 0.0004(16) -0.0115(17) 0.0065(17)
C20 0.0303(17) 0.0293(18) 0.046(2) -0.0020(16) -0.0054(15) 0.0031(14)
N1 0.055(2) 0.045(2) 0.097(3) 0.007(2) -0.037(2) -0.0077(17)
C11 0.037(2) 0.043(2) 0.057(3) 0.0082(19) -0.0101(18) 0.0008(17)
C12 0.035(2) 0.048(2) 0.055(3) 0.000(2) -0.0080(18) 0.0066(18)
C9 0.036(2) 0.040(2) 0.054(2) 0.0021(18) -0.0069(17) 0.0006(17)
C7 0.037(2) 0.041(2) 0.065(3) 0.000(2) -0.0119(18) 0.0008(17)
C14 0.037(2) 0.039(2) 0.064(3) -0.0045(19) -0.0064(19) -0.0016(17)
C3 0.034(2) 0.047(2) 0.064(3) -0.015(2) -0.0098(18) -0.0016(18)
C13 0.039(2) 0.046(2) 0.069(3) -0.002(2) -0.0142(19) 0.0000(18)
C8 0.036(2) 0.045(2) 0.074(3) 0.010(2) -0.018(2) 0.0067(18)
C2 0.041(2) 0.041(2) 0.062(3) -0.014(2) -0.0056(19) -0.0022(18)
O2 0.279(9) 0.084(4) 0.187(6) -0.059(4) 0.043(6) 0.023(5)
N13 0.202(9) 0.107(5) 0.185(8) -0.034(5) 0.056(7) 0.001(6)
C33 0.246(13) 0.089(6) 0.119(7) -0.024(6) 0.019(7) 0.002(7)
C31 0.224(15) 0.46(3) 0.138(9) -0.069(13) -0.018(9) -0.119(17)
C30 0.50(4) 0.36(3) 0.46(3) -0.07(2) 0.15(3) 0.28(3)

loop_
_atom_type_symbol
_atom_type_description
_atom_type_scat_dispersion_real
_atom_type_scat_dispersion_imag
_atom_type_scat_source
C C 0.0181 0.0091 'International Tables Vol C Tables 4.2.6.8 and 6.1.1.4'
H H 0.0000 0.0000 'International Tables Vol C Tables 4.2.6.8 and 6.1.1.4'
N N 0.0311 0.0180 'International Tables Vol C Tables 4.2.6.8 and 6.1.1.4'
O O 0.0492 0.0322 'International Tables Vol C Tables 4.2.6.8 and 6.1.1.4'

loop_
_geom_angle_atom_site_label_1
_geom_angle_atom_site_label_2
_geom_angle_atom_site_label_3
_geom_angle
_geom_angle_site_symmetry_1
_geom_angle_site_symmetry_3
C26 N10 C28 114.4(3) . .
C26 N9 C27 114.3(3) . .
C4 N12 C1 105.2(3) . .
C27 N8 C28 114.5(3) . .
C12 N5 C13 113.4(3) . .
C18 N11 C15 109.8(3) . .
N11 C15 C5 126.2(3) . .
N11 C15 C16 106.7(3) . .
C5 C15 C16 126.8(3) . .
C13 N3 C14 114.3(3) . .
N11 C18 C17 106.5(3) . .
N11 C18 C19 126.2(3) . .
C19 C18 C17 127.2(3) . .
C11 C6 C5 120.7(3) . .
C7 C6 C5 121.4(3) . .
C7 C6 C11 117.8(3) . .
C22 C23 C26 120.2(3) . .
C24 C23 C26 120.7(3) . .
C24 C23 C22 119.1(3) . .
C15 C5 C6 117.5(3) . .
C15 C5 C4 125.3(3) . .
C4 C5 C6 117.2(3) . .
N8 C28 N10 124.8(3) . .
N7 C28 N10 116.7(3) . .
N7 C28 N8 118.5(3) . .
N10 C26 N9 126.1(3) . .
N10 C26 C23 117.5(3) . .
N9 C26 C23 116.4(3) . .
C12 N4 C14 115.0(3) . .
C11 C10 C9 120.1(4) . .
C24 C25 C20 121.4(3) . .
C21 C22 C23 120.3(3) . .
C23 C24 C25 120.2(3) . .
C17 C16 C15 108.7(3) . .
C16 C17 C18 108.2(3) . .
N8 C27 N9 125.8(3) . .
N8 C27 N6 118.0(3) . .
N6 C27 N9 116.1(3) . .
N12 C4 C5 124.9(3) . .
N12 C4 C3 110.6(3) . .
C5 C4 C3 124.5(3) . .
C18 C19 C1 126.7(3) . 3_635
C18 C19 C20 116.4(3) . .
C1 C19 C20 116.9(3) 3_635 .
N12 C1 C19 126.0(3) . 3_635
N12 C1 C2 110.2(3) . .
C19 C1 C2 123.8(3) 3_635 .
C22 C21 C20 121.2(3) . .
C25 C20 C19 120.2(3) . .
C21 C20 C25 117.8(3) . .
C21 C20 C19 122.0(3) . .
C10 C11 C6 121.6(4) . .
N5 C12 N4 126.1(4) . .
N5 C12 C9 116.9(4) . .
N4 C12 C9 116.8(3) . .
C10 C9 C12 120.1(4) . .
C10 C9 C8 118.6(4) . .
C8 C9 C12 121.1(3) . .
C8 C7 C6 120.7(4) . .
N4 C14 N3 125.0(4) . .
N2 C14 N3 117.2(4) . .
N2 C14 N4 117.8(4) . .
C2 C3 C4 107.1(3) . .
N3 C13 N5 126.1(4) . .
N3 C13 N1 116.9(4) . .
N1 C13 N5 116.9(4) . .
C7 C8 C9 120.9(4) . .
C3 C2 C1 106.9(3) . .
C33 N13 C31 123.5(12) . .
C33 N13 C30 123.1(16) . .
C30 N13 C31 113.3(15) . .
O2 C33 N13 137.3(13) . .

loop_
_geom_bond_atom_site_label_1
_geom_bond_atom_site_label_2
_geom_bond_distance
_geom_bond_site_symmetry_2
N10 C28 1.365(5) .
N10 C26 1.325(4) .
N9 C26 1.336(4) .
N9 C27 1.352(5) .
N12 C4 1.360(4) .
N12 C1 1.378(4) .
N8 C28 1.346(5) .
N8 C27 1.329(5) .
N5 C12 1.335(5) .
N5 C13 1.355(5) .
N11 C15 1.377(4) .
N11 C18 1.377(4) .
C15 C5 1.392(5) .
C15 C16 1.413(5) .
N3 C14 1.343(5) .
N3 C13 1.340(5) .
N7 C28 1.331(5) .
C18 C17 1.424(5) .
C18 C19 1.398(5) .
C6 C5 1.490(5) .
C6 C11 1.391(5) .
C6 C7 1.386(5) .
N6 C27 1.338(4) .
C23 C26 1.499(5) .
C23 C22 1.392(5) .
C23 C24 1.381(5) .
C5 C4 1.418(5) .
N4 C12 1.338(5) .
N4 C14 1.341(5) .
C10 C11 1.381(5) .
C10 C9 1.385(5) .
C25 C24 1.384(5) .
C25 C20 1.394(5) .
C22 C21 1.385(5) .
C16 C17 1.355(5) .
N2 C14 1.318(5) .
C4 C3 1.454(5) .
C19 C1 1.399(5) 3_635
C19 C20 1.500(5) .
C1 C2 1.453(5) .
C21 C20 1.385(5) .
N1 C13 1.348(5) .
C12 C9 1.494(5) .
C9 C8 1.389(6) .
C7 C8 1.384(5) .
C3 C2 1.324(5) .
O2 C33 1.031(10) .
N13 C33 1.340(11) .
N13 C31 1.511(13) .
N13 C30 1.360(15) .

loop_
_platon_squeeze_void_nr
_platon_squeeze_void_average_x
_platon_squeeze_void_average_y
_platon_squeeze_void_average_z
_platon_squeeze_void_volume
_platon_squeeze_void_count_electrons
_platon_squeeze_void_content
1 1.000 -0.005 0.250 585 131 ' '
2 1.000 -0.035 0.750 585 131 ' '
